data_7241619
loop_
_publ_author_name
'Malapile, Ramokone Junia'
'Nyamayaro, Kudzanai'
'Nassimbeni, Luigi R.'
'B\'athori, Nikoletta B.'

_publ_section_title
;
 Multicomponent crystals of baclofen with acids and bases---conformational
 flexibility and synthon versatility
;
_journal_issue 1
_journal_name_full CrystEngComm
_journal_page_first 91
_journal_page_last 99
_journal_paper_doi 10.1039/D0CE01522A
_journal_volume 23
_journal_year 2021
_chemical_formula_sum 'C26 H26 Cl5 N O9'
_chemical_formula_weight 673.73
_space_group_crystal_system triclinic
_space_group_IT_number 2
_space_group_name_Hall '-P 1'
_space_group_name_H-M_alt 'P -1'
_atom_sites_solution_hydrogens mixed
_audit_creation_method SHELXL-2016/4
_audit_update_record
;
2020-09-11 deposited with the CCDC.	2020-11-18 downloaded from the CCDC.
;
_cell_angle_alpha 81.27(3)
_cell_angle_beta 81.44(3)
_cell_angle_gamma 80.50(3)
_cell_formula_units_Z 2
_cell_length_a 7.4548(15)
_cell_length_b 13.856(3)
_cell_length_c 14.684(3)
_cell_measurement_reflns_used 6522
_cell_measurement_temperature 173(2)
_cell_measurement_theta_max 27.174
_cell_measurement_theta_min 1.414
_cell_volume 1466.7(6)
_computing_structure_refinement 'SHELXL-2016/4 (Sheldrick, 2016)'
_diffrn_ambient_temperature 173(2)
_diffrn_measured_fraction_theta_full 1.000
_diffrn_measured_fraction_theta_max 0.999
_diffrn_measurement_device_type Bruker
_diffrn_radiation_type MoK\a
_diffrn_radiation_wavelength 0.71073
_diffrn_reflns_av_R_equivalents 0.0467
_diffrn_reflns_av_unetI/netI 0.0389
_diffrn_reflns_Laue_measured_fraction_full 1.000
_diffrn_reflns_Laue_measured_fraction_max 0.999
_diffrn_reflns_limit_h_max 9
_diffrn_reflns_limit_h_min -9
_diffrn_reflns_limit_k_max 17
_diffrn_reflns_limit_k_min -17
_diffrn_reflns_limit_l_max 18
_diffrn_reflns_limit_l_min -18
_diffrn_reflns_number 35463
_diffrn_reflns_point_group_measured_fraction_full 1.000
_diffrn_reflns_point_group_measured_fraction_max 0.999
_diffrn_reflns_theta_full 25.242
_diffrn_reflns_theta_max 27.174
_diffrn_reflns_theta_min 1.414
_exptl_absorpt_coefficient_mu 0.548
_exptl_absorpt_correction_T_max 1.000
_exptl_absorpt_correction_T_min 0.911
_exptl_absorpt_correction_type multi-scan
_exptl_absorpt_process_details SADABS
_exptl_crystal_colour colorless
_exptl_crystal_density_diffrn 1.526
_exptl_crystal_description chunk
_exptl_crystal_F_000 692
_exptl_crystal_size_max 0.120
_exptl_crystal_size_mid 0.110
_exptl_crystal_size_min 0.100
_refine_diff_density_max 0.338
_refine_diff_density_min -0.432
_refine_diff_density_rms 0.054
_refine_ls_extinction_expression Fc^*^=kFc[1+0.001xFc^2^\l^3^/sin(2\q)]^-1/4^
_refine_ls_extinction_method 'SHELXL-2016/4 (Sheldrick 2016)'
_refine_ls_goodness_of_fit_ref 1.023
_refine_ls_hydrogen_treatment noref
_refine_ls_matrix_type full
_refine_ls_number_parameters 399
_refine_ls_number_reflns 6522
_refine_ls_number_restraints 0
_refine_ls_restrained_S_all 1.023
_refine_ls_R_factor_all 0.0621
_refine_ls_R_factor_gt 0.0374
_refine_ls_shift/su_max 0.000
_refine_ls_shift/su_mean 0.000
_refine_ls_structure_factor_coef Fsqd
_refine_ls_weighting_details 'w=1/[\s^2^(Fo^2^)+(0.0376P)^2^+0.4636P] where P=(Fo^2^+2Fc^2^)/3'
_refine_ls_weighting_scheme calc
_refine_ls_wR_factor_gt 0.0806
_refine_ls_wR_factor_ref 0.0906
_reflns_Friedel_coverage 0.000
_reflns_number_gt 4732
_reflns_number_total 6522
_reflns_threshold_expression 'I > 2\s(I)'
_cod_data_source_file d0ce01522a2.cif
_cod_data_source_block bac-24clpoa-w
_cod_depositor_comments 'Adding full bibliography for 7241617--7241623.cif.'
_cod_original_cell_volume 1466.7(5)
_cod_database_code 7241619
_shelx_shelxl_version_number 2016/4
_shelx_space_group_comment
;
The symmetry employed for this shelxl refinement is uniquely defined
by the following loop, which should always be used as a source of
symmetry information in preference to the above space-group names.
They are only intended as comments.
;
_shelx_estimated_absorpt_t_min 0.937
_shelx_estimated_absorpt_t_max 0.947

loop_
_space_group_symop_operation_xyz
'x, y, z'
'-x, -y, -z'

loop_
_atom_site_label
_atom_site_type_symbol
_atom_site_fract_x
_atom_site_fract_y
_atom_site_fract_z
_atom_site_U_iso_or_equiv
_atom_site_adp_type
_atom_site_occupancy
_atom_site_site_symmetry_order
_atom_site_calc_flag
_atom_site_refinement_flags_posn
_atom_site_refinement_flags_adp
_atom_site_refinement_flags_occupancy
_atom_site_disorder_assembly
_atom_site_disorder_group
CL1 Cl -0.37617(9) 0.37684(5) 0.48542(4) 0.04729(17) Uani 1 1 d . . . . .
O1 O 0.4571(2) 0.29648(11) 0.82667(11) 0.0316(4) Uani 1 1 d . . . . .
N1 N -0.1542(2) 0.45525(14) 0.90094(13) 0.0247(4) Uani 1 1 d . . . . .
C1 C -0.0314(3) 0.39779(14) 0.70782(13) 0.0232(4) Uani 1 1 d . . . . .
H1 H 0.544(4) 0.2833(18) 0.8563(17) 0.051(8) Uiso 1 1 d . . . . .
H9B H 0.421(6) 0.644(3) 0.927(3) 0.119(15) Uiso 1 1 d . . . . .
H7A H 1.006(4) 0.212(2) 1.001(2) 0.088(10) Uiso 1 1 d . . . . .
CL2 Cl 0.26543(7) 0.84460(4) 0.75851(4) 0.03838(15) Uani 1 1 d . . . . .
O2 O 0.52454(19) 0.44949(10) 0.81303(10) 0.0320(3) Uani 1 1 d . . . . .
C2 C -0.1007(3) 0.31170(15) 0.70453(13) 0.0263(4) Uani 1 1 d . . . . .
H2 H -0.072709 0.255808 0.748940 0.032 Uiso 1 1 calc R U . . .
CL3 Cl 0.79687(10) 0.75482(5) 0.48165(4) 0.05197(18) Uani 1 1 d . . . . .
O3 O 0.55955(17) 0.81838(10) 0.87053(9) 0.0259(3) Uani 1 1 d . . . . .
C3 C -0.2098(3) 0.30555(15) 0.63781(14) 0.0291(5) Uani 1 1 d . . . . .
H3 H -0.256081 0.246012 0.636130 0.035 Uiso 1 1 calc R U . . .
CL4 Cl 0.26996(6) 0.10241(4) 0.81414(4) 0.03179(13) Uani 1 1 d . . . . .
O4 O 0.70121(19) 0.63762(10) 0.95517(10) 0.0308(3) Uani 1 1 d . . . . .
C4 C -0.2506(3) 0.38718(16) 0.57372(14) 0.0287(5) Uani 1 1 d . . . . .
CL5 Cl 0.74953(9) 0.03245(5) 0.51202(4) 0.05296(18) Uani 1 1 d . . . . .
O5 O 0.92644(18) 0.69933(10) 0.99877(10) 0.0292(3) Uani 1 1 d . . . . .
C5 C -0.1883(3) 0.47451(16) 0.57637(15) 0.0328(5) Uani 1 1 d . . . . .
H5 H -0.219832 0.530702 0.532882 0.039 Uiso 1 1 calc R U . . .
O6 O 0.58701(17) 0.07275(10) 0.90941(9) 0.0250(3) Uani 1 1 d . . . . .
C6 C -0.0788(3) 0.47936(16) 0.64343(14) 0.0317(5) Uani 1 1 d . . . . .
H6 H -0.035126 0.539534 0.645544 0.038 Uiso 1 1 calc R U . . .
O7 O 0.95012(18) 0.14717(10) 1.00341(10) 0.0292(3) Uani 1 1 d . . . . .
C7 C 0.0951(3) 0.40055(15) 0.77934(13) 0.0245(4) Uani 1 1 d . . . . .
H7 H 0.108157 0.334588 0.818242 0.029 Uiso 1 1 calc R U . . .
O8 O 0.74150(18) 0.23891(10) 0.92055(9) 0.0278(3) Uani 1 1 d . . . . .
C8 C 0.2878(3) 0.41887(17) 0.73115(14) 0.0316(5) Uani 1 1 d . . . . .
H8B H 0.321676 0.380161 0.678174 0.038 Uiso 1 1 calc R U . . .
H8A H 0.283010 0.489574 0.705965 0.038 Uiso 1 1 calc R U . . .
O9 O 0.3357(3) 0.61166(15) 0.91508(14) 0.0512(5) Uani 1 1 d . . . . .
H1A H -0.132(3) 0.4038(18) 0.9435(17) 0.040(7) Uiso 1 1 d . . . . .
H1C H -0.234(3) 0.4409(16) 0.8674(15) 0.035(6) Uiso 1 1 d . . . . .
H9A H 0.397(5) 0.568(2) 0.879(2) 0.084(11) Uiso 1 1 d . . . . .
H1B H -0.207(3) 0.506(2) 0.9338(17) 0.051(8) Uiso 1 1 d . . . . .
C9 C 0.4348(3) 0.39147(15) 0.79480(13) 0.0249(4) Uani 1 1 d . . . . .
C10 C 0.0177(3) 0.47815(15) 0.84353(14) 0.0268(4) Uani 1 1 d . . . . .
H10A H 0.109495 0.481889 0.884668 0.032 Uiso 1 1 calc R U . . .
H10B H -0.006076 0.543425 0.805846 0.032 Uiso 1 1 calc R U . . .
C11 C 0.6244(3) 0.80033(14) 0.78168(13) 0.0236(4) Uani 1 1 d . . . . .
C12 C 0.4953(3) 0.80988(15) 0.72041(14) 0.0267(4) Uani 1 1 d . . . . .
C13 C 0.5464(3) 0.79499(15) 0.62845(14) 0.0321(5) Uani 1 1 d . . . . .
H13 H 0.456835 0.801238 0.587361 0.038 Uiso 1 1 calc R U . . .
C14 C 0.7305(3) 0.77084(16) 0.59775(14) 0.0351(5) Uani 1 1 d . . . . .
C15 C 0.8614(3) 0.76091(16) 0.65662(15) 0.0346(5) Uani 1 1 d . . . . .
H15 H 0.987443 0.744748 0.634244 0.041 Uiso 1 1 calc R U . . .
C16 C 0.8082(3) 0.77462(15) 0.74880(14) 0.0289(5) Uani 1 1 d . . . . .
H16 H 0.898220 0.766361 0.789927 0.035 Uiso 1 1 calc R U . . .
C17 C 0.6932(3) 0.81256(14) 0.93162(14) 0.0246(4) Uani 1 1 d . . . . .
H17A H 0.635376 0.844003 0.987085 0.030 Uiso 1 1 calc R U . . .
H17B H 0.791767 0.850274 0.900029 0.030 Uiso 1 1 calc R U . . .
C18 C 0.7777(3) 0.70755(14) 0.96275(13) 0.0228(4) Uani 1 1 d . . . . .
C19 C 0.6372(3) 0.06404(13) 0.81728(13) 0.0221(4) Uani 1 1 d . . . . .
C20 C 0.4943(3) 0.07507(14) 0.76294(14) 0.0242(4) Uani 1 1 d . . . . .
C21 C 0.5285(3) 0.06526(15) 0.66995(14) 0.0294(5) Uani 1 1 d . . . . .
H21 H 0.430190 0.073020 0.633796 0.035 Uiso 1 1 calc R U . . .
C22 C 0.7079(3) 0.04394(15) 0.62980(14) 0.0313(5) Uani 1 1 d . . . . .
C23 C 0.8511(3) 0.03337(15) 0.68148(15) 0.0313(5) Uani 1 1 d . . . . .
H23 H 0.973802 0.019098 0.653003 0.038 Uiso 1 1 calc R U . . .
C24 C 0.8160(3) 0.04358(14) 0.77524(14) 0.0261(4) Uani 1 1 d . . . . .
H24 H 0.914935 0.036509 0.810825 0.031 Uiso 1 1 calc R U . . .
C25 C 0.7270(3) 0.06556(14) 0.96779(13) 0.0238(4) Uani 1 1 d . . . . .
H25A H 0.826096 0.011852 0.951047 0.029 Uiso 1 1 calc R U . . .
H25B H 0.674932 0.047490 1.033047 0.029 Uiso 1 1 calc R U . . .
C26 C 0.8081(2) 0.15953(14) 0.96078(12) 0.0214(4) Uani 1 1 d . . . . .

loop_
_atom_site_aniso_label
_atom_site_aniso_U_11
_atom_site_aniso_U_22
_atom_site_aniso_U_33
_atom_site_aniso_U_23
_atom_site_aniso_U_13
_atom_site_aniso_U_12
CL1 0.0482(4) 0.0581(4) 0.0438(3) -0.0089(3) -0.0278(3) -0.0098(3)
O1 0.0260(8) 0.0281(8) 0.0434(9) -0.0004(7) -0.0160(7) -0.0052(6)
N1 0.0241(9) 0.0239(10) 0.0272(9) -0.0048(8) -0.0072(8) -0.0019(7)
C1 0.0174(9) 0.0294(11) 0.0228(9) -0.0042(8) -0.0041(8) -0.0015(8)
CL2 0.0201(3) 0.0546(4) 0.0416(3) -0.0110(3) -0.0097(2) 0.0005(2)
O2 0.0250(8) 0.0292(8) 0.0441(9) -0.0083(7) -0.0096(7) -0.0026(6)
C2 0.0255(11) 0.0263(11) 0.0259(10) -0.0017(8) -0.0035(8) -0.0020(8)
CL3 0.0616(4) 0.0603(4) 0.0315(3) -0.0149(3) 0.0042(3) -0.0025(3)
O3 0.0200(7) 0.0329(8) 0.0264(7) -0.0078(6) -0.0086(6) 0.0005(6)
C3 0.0274(11) 0.0293(11) 0.0325(11) -0.0068(9) -0.0046(9) -0.0070(9)
CL4 0.0170(2) 0.0369(3) 0.0423(3) -0.0051(2) -0.0067(2) -0.0038(2)
O4 0.0284(8) 0.0216(7) 0.0452(9) -0.0087(6) -0.0064(7) -0.0059(6)
C4 0.0226(10) 0.0390(13) 0.0273(11) -0.0073(9) -0.0092(9) -0.0045(9)
CL5 0.0513(4) 0.0756(5) 0.0298(3) -0.0126(3) -0.0047(3) 0.0020(3)
O5 0.0250(8) 0.0238(8) 0.0400(8) 0.0014(6) -0.0152(6) -0.0022(6)
C5 0.0314(12) 0.0336(12) 0.0334(11) 0.0045(9) -0.0143(10) -0.0041(9)
O6 0.0181(7) 0.0311(8) 0.0279(7) -0.0060(6) -0.0058(6) -0.0052(6)
C6 0.0286(11) 0.0318(12) 0.0380(12) -0.0016(9) -0.0117(10) -0.0099(9)
O7 0.0236(7) 0.0258(8) 0.0412(8) -0.0011(6) -0.0177(6) -0.0031(6)
C7 0.0199(10) 0.0271(11) 0.0267(10) -0.0012(8) -0.0065(8) -0.0028(8)
O8 0.0261(8) 0.0227(7) 0.0355(8) 0.0014(6) -0.0141(6) -0.0019(6)
C8 0.0231(11) 0.0434(13) 0.0274(11) 0.0024(9) -0.0077(9) -0.0046(9)
O9 0.0400(11) 0.0529(12) 0.0647(12) -0.0241(10) 0.0084(9) -0.0167(9)
C9 0.0150(9) 0.0336(12) 0.0252(10) -0.0045(8) -0.0021(8) -0.0006(8)
C10 0.0232(10) 0.0304(11) 0.0293(11) -0.0043(9) -0.0077(8) -0.0071(9)
C11 0.0229(10) 0.0220(10) 0.0269(10) -0.0042(8) -0.0050(8) -0.0030(8)
C12 0.0205(10) 0.0281(11) 0.0325(11) -0.0059(9) -0.0054(8) -0.0032(8)
C13 0.0342(12) 0.0337(12) 0.0307(11) -0.0067(9) -0.0109(9) -0.0034(10)
C14 0.0409(13) 0.0351(13) 0.0282(11) -0.0077(9) 0.0009(10) -0.0034(10)
C15 0.0243(11) 0.0356(13) 0.0409(13) -0.0068(10) 0.0024(10) -0.0004(9)
C16 0.0217(10) 0.0312(12) 0.0341(11) -0.0044(9) -0.0076(9) -0.0014(9)
C17 0.0237(10) 0.0239(10) 0.0292(10) -0.0070(8) -0.0123(8) -0.0006(8)
C18 0.0210(10) 0.0242(10) 0.0231(9) -0.0058(8) -0.0018(8) -0.0016(8)
C19 0.0220(10) 0.0178(10) 0.0268(10) -0.0024(8) -0.0045(8) -0.0036(8)
C20 0.0186(10) 0.0217(10) 0.0328(11) -0.0028(8) -0.0049(8) -0.0038(8)
C21 0.0278(11) 0.0297(11) 0.0326(11) -0.0035(9) -0.0111(9) -0.0042(9)
C22 0.0358(12) 0.0312(12) 0.0261(10) -0.0039(9) -0.0042(9) -0.0024(9)
C23 0.0240(11) 0.0328(12) 0.0352(12) -0.0056(9) 0.0009(9) -0.0012(9)
C24 0.0186(10) 0.0256(11) 0.0349(11) -0.0037(9) -0.0074(8) -0.0022(8)
C25 0.0211(10) 0.0245(10) 0.0267(10) -0.0009(8) -0.0091(8) -0.0027(8)
C26 0.0176(9) 0.0244(10) 0.0219(9) -0.0047(8) -0.0022(8) -0.0011(8)

loop_
_atom_type_symbol
_atom_type_description
_atom_type_scat_dispersion_real
_atom_type_scat_dispersion_imag
_atom_type_scat_source
C C 0.0033 0.0016 'International Tables Vol C Tables 4.2.6.8 and 6.1.1.4'
H H 0.0000 0.0000 'International Tables Vol C Tables 4.2.6.8 and 6.1.1.4'
N N 0.0061 0.0033 'International Tables Vol C Tables 4.2.6.8 and 6.1.1.4'
O O 0.0106 0.0060 'International Tables Vol C Tables 4.2.6.8 and 6.1.1.4'
Cl Cl 0.1484 0.1585 'International Tables Vol C Tables 4.2.6.8 and 6.1.1.4'

loop_
_geom_angle_atom_site_label_1
_geom_angle_atom_site_label_2
_geom_angle_atom_site_label_3
_geom_angle
_geom_angle_site_symmetry_1
_geom_angle_site_symmetry_3
_geom_angle_publ_flag
C2 C1 C6 118.10(18) . . ?
C2 C1 C7 119.90(17) . . ?
C6 C1 C7 122.00(18) . . ?
C3 C2 C1 121.29(19) . . ?
C11 O3 C17 116.35(15) . . ?
C4 C3 C2 119.04(19) . . ?
C5 C4 C3 121.27(19) . . ?
C5 C4 CL1 119.80(16) . . ?
C3 C4 CL1 118.88(16) . . ?
C4 C5 C6 118.95(19) . . ?
C19 O6 C25 118.85(15) . . ?
C5 C6 C1 121.3(2) . . ?
C1 C7 C10 112.07(16) . . ?
C1 C7 C8 110.71(16) . . ?
C10 C7 C8 110.08(17) . . ?
C9 C8 C7 113.57(16) . . ?
O2 C9 O1 123.81(18) . . ?
O2 C9 C8 123.86(19) . . ?
O1 C9 C8 112.32(18) . . ?
N1 C10 C7 111.78(16) . . ?
O3 C11 C16 124.81(17) . . ?
O3 C11 C12 116.75(17) . . ?
C16 C11 C12 118.44(18) . . ?
C13 C12 C11 121.50(19) . . ?
C13 C12 CL2 118.87(16) . . ?
C11 C12 CL2 119.61(16) . . ?
C14 C13 C12 118.55(19) . . ?
C15 C14 C13 121.3(2) . . ?
C15 C14 CL3 119.68(18) . . ?
C13 C14 CL3 118.99(17) . . ?
C14 C15 C16 119.6(2) . . ?
C15 C16 C11 120.62(19) . . ?
O3 C17 C18 113.35(16) . . ?
O4 C18 O5 124.31(18) . . ?
O4 C18 C17 120.42(17) . . ?
O5 C18 C17 115.24(17) . . ?
O6 C19 C24 125.14(17) . . ?
O6 C19 C20 116.28(17) . . ?
C24 C19 C20 118.57(18) . . ?
C21 C20 C19 121.31(18) . . ?
C21 C20 CL4 119.55(15) . . ?
C19 C20 CL4 119.14(15) . . ?
C20 C21 C22 119.04(19) . . ?
C23 C22 C21 120.86(19) . . ?
C23 C22 CL5 120.49(17) . . ?
C21 C22 CL5 118.64(16) . . ?
C22 C23 C24 119.89(19) . . ?
C19 C24 C23 120.34(18) . . ?
O6 C25 C26 113.54(15) . . ?
O8 C26 O7 124.62(18) . . ?
O8 C26 C25 123.19(17) . . ?
O7 C26 C25 112.17(16) . . ?

loop_
_geom_bond_atom_site_label_1
_geom_bond_atom_site_label_2
_geom_bond_distance
_geom_bond_site_symmetry_2
_geom_bond_publ_flag
CL1 C4 1.744(2) . ?
O1 C9 1.320(2) . ?
N1 C10 1.478(3) . ?
C1 C2 1.386(3) . ?
C1 C6 1.393(3) . ?
C1 C7 1.521(3) . ?
CL2 C12 1.734(2) . ?
O2 C9 1.209(2) . ?
C2 C3 1.384(3) . ?
CL3 C14 1.740(2) . ?
O3 C11 1.368(2) . ?
O3 C17 1.422(2) . ?
C3 C4 1.381(3) . ?
CL4 C20 1.735(2) . ?
O4 C18 1.229(2) . ?
C4 C5 1.373(3) . ?
CL5 C22 1.738(2) . ?
O5 C18 1.280(2) . ?
C5 C6 1.385(3) . ?
O6 C19 1.367(2) . ?
O6 C25 1.428(2) . ?
O7 C26 1.283(2) . ?
C7 C10 1.522(3) . ?
C7 C8 1.547(3) . ?
O8 C26 1.231(2) . ?
C8 C9 1.509(3) . ?
C11 C16 1.390(3) . ?
C11 C12 1.390(3) . ?
C12 C13 1.384(3) . ?
C13 C14 1.381(3) . ?
C14 C15 1.375(3) . ?
C15 C16 1.385(3) . ?
C17 C18 1.518(3) . ?
C19 C24 1.386(3) . ?
C19 C20 1.399(3) . ?
C20 C21 1.374(3) . ?
C21 C22 1.383(3) . ?
C22 C23 1.376(3) . ?
C23 C24 1.387(3) . ?
C25 C26 1.508(3) . ?

loop_
_geom_torsion_atom_site_label_1
_geom_torsion_atom_site_label_2
_geom_torsion_atom_site_label_3
_geom_torsion_atom_site_label_4
_geom_torsion
_geom_torsion_site_symmetry_1
_geom_torsion_site_symmetry_2
_geom_torsion_site_symmetry_3
_geom_torsion_site_symmetry_4
_geom_torsion_publ_flag
C6 C1 C2 C3 1.7(3) . . . . ?
C7 C1 C2 C3 -177.25(18) . . . . ?
C1 C2 C3 C4 -0.3(3) . . . . ?
C2 C3 C4 C5 -1.5(3) . . . . ?
C2 C3 C4 CL1 176.05(16) . . . . ?
C3 C4 C5 C6 1.6(3) . . . . ?
CL1 C4 C5 C6 -175.86(17) . . . . ?
C4 C5 C6 C1 -0.1(3) . . . . ?
C2 C1 C6 C5 -1.5(3) . . . . ?
C7 C1 C6 C5 177.4(2) . . . . ?
C2 C1 C7 C10 -120.5(2) . . . . ?
C6 C1 C7 C10 60.6(2) . . . . ?
C2 C1 C7 C8 116.2(2) . . . . ?
C6 C1 C7 C8 -62.7(2) . . . . ?
C1 C7 C8 C9 -161.94(17) . . . . ?
C10 C7 C8 C9 73.6(2) . . . . ?
C7 C8 C9 O2 -118.9(2) . . . . ?
C7 C8 C9 O1 62.5(2) . . . . ?
C1 C7 C10 N1 64.5(2) . . . . ?
C8 C7 C10 N1 -171.86(15) . . . . ?
C17 O3 C11 C16 1.8(3) . . . . ?
C17 O3 C11 C12 -177.41(17) . . . . ?
O3 C11 C12 C13 178.86(18) . . . . ?
C16 C11 C12 C13 -0.4(3) . . . . ?
O3 C11 C12 CL2 0.7(3) . . . . ?
C16 C11 C12 CL2 -178.54(15) . . . . ?
C11 C12 C13 C14 -0.5(3) . . . . ?
CL2 C12 C13 C14 177.68(16) . . . . ?
C12 C13 C14 C15 0.4(3) . . . . ?
C12 C13 C14 CL3 -178.49(16) . . . . ?
C13 C14 C15 C16 0.5(3) . . . . ?
CL3 C14 C15 C16 179.40(16) . . . . ?
C14 C15 C16 C11 -1.4(3) . . . . ?
O3 C11 C16 C15 -177.86(19) . . . . ?
C12 C11 C16 C15 1.3(3) . . . . ?
C11 O3 C17 C18 -73.8(2) . . . . ?
O3 C17 C18 O4 -18.1(3) . . . . ?
O3 C17 C18 O5 163.98(16) . . . . ?
C25 O6 C19 C24 3.4(3) . . . . ?
C25 O6 C19 C20 -177.88(16) . . . . ?
O6 C19 C20 C21 -178.30(17) . . . . ?
C24 C19 C20 C21 0.5(3) . . . . ?
O6 C19 C20 CL4 2.1(2) . . . . ?
C24 C19 C20 CL4 -179.10(14) . . . . ?
C19 C20 C21 C22 0.1(3) . . . . ?
CL4 C20 C21 C22 179.68(16) . . . . ?
C20 C21 C22 C23 -0.5(3) . . . . ?
C20 C21 C22 CL5 -179.61(16) . . . . ?
C21 C22 C23 C24 0.4(3) . . . . ?
CL5 C22 C23 C24 179.44(16) . . . . ?
O6 C19 C24 C23 178.03(18) . . . . ?
C20 C19 C24 C23 -0.7(3) . . . . ?
C22 C23 C24 C19 0.2(3) . . . . ?
C19 O6 C25 C26 80.2(2) . . . . ?
O6 C25 C26 O8 11.0(3) . . . . ?
O6 C25 C26 O7 -170.76(15) . . . . ?
